data_4340119
loop_
_publ_author_name
'Nakamura, Go'
'Okamura, Masaya'
'Yoshida, Masaki'
'Suzuki, Takayoshi'
'Takagi, Hideo D.'
'Kondo, Mio'
'Masaoka, Shigeyuki'

_publ_section_title
;
 Electrochemical Behavior of Phosphine-Substituted Ruthenium(II)
 Polypyridine Complexes with a Single Labile Ligand.
;
_journal_issue 14
_journal_name_full 'Inorganic chemistry'
_journal_page_first 7214
_journal_page_last 7226
_journal_paper_doi 10.1021/ic5003644
_journal_volume 53
_journal_year 2014
_chemical_compound_source 'synthesis as described'
_chemical_formula_moiety 'C38 H30 N5 P Ru, 2(F6 P), C H Cl3'
_chemical_formula_sum 'C39 H31 Cl3 F12 N5 P3 Ru'
_chemical_formula_weight 1098.02
_chemical_name_systematic
;
 cis_Ru_trpy_Pqn_MeCN_PF6
;
_space_group_IT_number 2
_symmetry_cell_setting triclinic
_symmetry_Int_Tables_number 2
_symmetry_space_group_name_Hall '-P 1'
_symmetry_space_group_name_H-M 'P -1'
_atom_sites_solution_hydrogens geom
_atom_sites_solution_primary direct
_atom_sites_solution_secondary difmap
_audit_creation_date 2013-04-23T19:16:43-00:00
_audit_creation_method 'WinGX routine CIF_UPDATE'
_cell_angle_alpha 92.619(2)
_cell_angle_beta 98.711(5)
_cell_angle_gamma 102.589(6)
_cell_formula_units_Z 2
_cell_length_a 8.641(3)
_cell_length_b 13.060(4)
_cell_length_c 20.571(6)
_cell_measurement_reflns_used 7311
_cell_measurement_temperature 123(2)
_cell_measurement_theta_max 27.4855
_cell_measurement_theta_min 3.1177
_cell_measurement_wavelength 0.71073
_cell_volume 2232.1(12)
_computing_cell_refinement 'CrystalClear (Rigaku Inc., 2008)'
_computing_data_collection 'CrystalClear (Rigaku Inc., 2008)'
_computing_data_reduction 'CrystalClear (Rigaku Inc., 2008), SORTAV (Blessing, 1995)'
_computing_molecular_graphics 'Ortep-3 for Windows (Farrugia, 1997)'
_computing_publication_material 'WinGX publication routines (Farrugia, 1999)'
_computing_structure_refinement 'SHELXL-97 (Sheldrick, 2008)'
_computing_structure_solution 'SIR92 (Giacovazzo et al, 1993)'
_diffrn_ambient_temperature 123(2)
_diffrn_detector_area_resol_mean 28.5714
_diffrn_measured_fraction_theta_full 0.95
_diffrn_measured_fraction_theta_max 0.95
_diffrn_measurement_device_type 'Rigaku Saturn70'
_diffrn_measurement_method \w
_diffrn_radiation_monochromator graphite
_diffrn_radiation_probe x-ray
_diffrn_radiation_type 'Mo K\a'
_diffrn_radiation_wavelength 0.710747
_diffrn_reflns_av_R_equivalents 0.0153
_diffrn_reflns_av_unetI/netI 0.0214
_diffrn_reflns_limit_h_max 10
_diffrn_reflns_limit_h_min -7
_diffrn_reflns_limit_k_max 15
_diffrn_reflns_limit_k_min -14
_diffrn_reflns_limit_l_max 22
_diffrn_reflns_limit_l_min -23
_diffrn_reflns_number 13393
_diffrn_reflns_theta_full 24.41
_diffrn_reflns_theta_max 24.41
_diffrn_reflns_theta_min 3.12
_exptl_absorpt_coefficient_mu 0.725
_exptl_absorpt_correction_T_max 1.0000
_exptl_absorpt_correction_T_min 0.9143
_exptl_absorpt_correction_type multi-scan
_exptl_absorpt_process_details 'REQAB (Rigaku, 1998)'
_exptl_crystal_colour orange
_exptl_crystal_density_diffrn 1.634
_exptl_crystal_density_method 'not measured'
_exptl_crystal_description needle
_exptl_crystal_F_000 1096
_exptl_crystal_size_max 0.45
_exptl_crystal_size_mid 0.18
_exptl_crystal_size_min 0.11
_platon_squeeze_details
;
;
_refine_diff_density_max 1.115
_refine_diff_density_min -0.517
_refine_diff_density_rms 0.073
_refine_ls_extinction_method none
_refine_ls_goodness_of_fit_ref 1.078
_refine_ls_hydrogen_treatment constr
_refine_ls_matrix_type full
_refine_ls_number_parameters 570
_refine_ls_number_reflns 6968
_refine_ls_number_restraints 0
_refine_ls_restrained_S_all 1.078
_refine_ls_R_factor_all 0.0339
_refine_ls_R_factor_gt 0.032
_refine_ls_shift/su_max 0.005
_refine_ls_shift/su_mean 0
_refine_ls_structure_factor_coef Fsqd
_refine_ls_weighting_details 'calc w=1/[\s^2^(Fo^2^)+(0.0568P)^2^+3.0729P] where P=(Fo^2^+2Fc^2^)/3'
_refine_ls_weighting_scheme calc
_refine_ls_wR_factor_gt 0.0967
_refine_ls_wR_factor_ref 0.098
_reflns_number_gt 6416
_reflns_number_total 6968
_reflns_threshold_expression >2\s(I)
_cod_data_source_file ic5003644_si_004.cif
_cod_data_source_block cis_Ru_trpy_Pqn_MeCN_PF6
_cod_depositor_comments
;
The following automatic conversions were performed:

'_exptl_absorpt_correction_type' value 'Multi-scan' changed to
'multi-scan' according to
/usr/data/users/saulius/crontab/automatic-downloads/rss-feeds/ACS/lib/dictionaries/cif_core.dic
dictionary named 'cif_core.dic' version 2.4.2 from 2011-04-26.

Automatic conversion script
Id: cif_fix_values 2281 2013-09-26 08:29:07Z andrius 

 Adding full bibliography for 4340118--4340124.cif.
;
_cod_database_code 4340119

loop_
_symmetry_equiv_pos_as_xyz
'x, y, z'
'-x, -y, -z'

loop_
_atom_site_label
_atom_site_type_symbol
_atom_site_fract_x
_atom_site_fract_y
_atom_site_fract_z
_atom_site_U_iso_or_equiv
_atom_site_adp_type
_atom_site_occupancy
_atom_site_symmetry_multiplicity
_atom_site_calc_flag
_atom_site_refinement_flags
C1 C 0.3424(4) 0.1943(2) 0.80381(15) 0.0231(6) Uani 1 1 d .
H1 H 0.3853 0.2664 0.8056 0.028 Uiso 1 1 calc R
C2 C 0.2115(4) 0.1593(3) 0.83497(16) 0.0293(7) Uani 1 1 d .
H2 H 0.1686 0.2069 0.8575 0.035 Uiso 1 1 calc R
C3 C 0.1456(4) 0.0523(3) 0.83198(17) 0.0317(7) Uani 1 1 d .
H3 H 0.0572 0.0269 0.8522 0.038 Uiso 1 1 calc R
C4 C 0.2134(4) -0.0161(3) 0.79842(16) 0.0275(7) Uani 1 1 d .
H4 H 0.1707 -0.0883 0.7959 0.033 Uiso 1 1 calc R
C5 C 0.3451(3) 0.0230(2) 0.76862(14) 0.0202(6) Uani 1 1 d .
C6 C 0.4264(3) -0.0459(2) 0.73448(14) 0.0194(6) Uani 1 1 d .
C7 C 0.3766(4) -0.1541(2) 0.72070(15) 0.0240(6) Uani 1 1 d .
H7 H 0.2822 -0.1911 0.733 0.029 Uiso 1 1 calc R
C8 C 0.4705(4) -0.2060(2) 0.68828(15) 0.0261(7) Uani 1 1 d .
H8 H 0.4385 -0.2784 0.6784 0.031 Uiso 1 1 calc R
C9 C 0.6113(4) -0.1505(2) 0.67065(14) 0.0225(6) Uani 1 1 d .
H9 H 0.6742 -0.1851 0.6487 0.027 Uiso 1 1 calc R
C10 C 0.6574(3) -0.0427(2) 0.68611(13) 0.0179(6) Uani 1 1 d .
C11 C 0.8068(3) 0.0288(2) 0.67456(13) 0.0180(6) Uani 1 1 d .
C12 C 0.9251(4) -0.0066(2) 0.64790(14) 0.0223(6) Uani 1 1 d .
H12 H 0.9096 -0.0774 0.6339 0.027 Uiso 1 1 calc R
C13 C 1.0662(4) 0.0633(3) 0.64214(15) 0.0246(7) Uani 1 1 d .
H13 H 1.1457 0.0406 0.6235 0.029 Uiso 1 1 calc R
C14 C 1.0875(3) 0.1675(2) 0.66448(14) 0.0225(6) Uani 1 1 d .
H14 H 1.1826 0.2157 0.662 0.027 Uiso 1 1 calc R
C15 C 0.9655(3) 0.1991(2) 0.69057(14) 0.0190(6) Uani 1 1 d .
H15 H 0.9816 0.2692 0.7062 0.023 Uiso 1 1 calc R
C16 C 0.7471(4) 0.0886(2) 0.85926(14) 0.0204(6) Uani 1 1 d .
H16 H 0.6852 0.0246 0.839 0.025 Uiso 1 1 calc R
C17 C 0.8331(4) 0.0896(2) 0.92281(15) 0.0247(7) Uani 1 1 d .
H17 H 0.825 0.028 0.9443 0.03 Uiso 1 1 calc R
C18 C 0.9287(4) 0.1818(3) 0.95300(15) 0.0252(7) Uani 1 1 d .
H18 H 0.9892 0.1835 0.9946 0.03 Uiso 1 1 calc R
C19 C 0.9345(3) 0.2745(2) 0.92018(14) 0.0211(6) Uani 1 1 d .
C20 C 1.0324(4) 0.3727(3) 0.94882(15) 0.0283(7) Uani 1 1 d .
H20 H 1.0963 0.3765 0.9899 0.034 Uiso 1 1 calc R
C21 C 1.0332(4) 0.4618(3) 0.91645(16) 0.0305(7) Uani 1 1 d .
H21 H 1.0995 0.5256 0.9351 0.037 Uiso 1 1 calc R
C22 C 0.9334(4) 0.4573(2) 0.85465(15) 0.0259(7) Uani 1 1 d .
H22 H 0.9321 0.5188 0.8338 0.031 Uiso 1 1 calc R
C23 C 0.8380(3) 0.3631(2) 0.82487(14) 0.0182(6) Uani 1 1 d .
C24 C 0.8407(3) 0.2698(2) 0.85720(14) 0.0172(6) Uani 1 1 d .
C25 C 0.5466(3) 0.4194(2) 0.76290(15) 0.0210(6) Uani 1 1 d .
C26 C 0.4289(4) 0.4235(3) 0.70952(17) 0.0298(7) Uani 1 1 d .
H26 H 0.4337 0.3938 0.6681 0.036 Uiso 1 1 calc R
C27 C 0.3037(4) 0.4718(3) 0.7178(2) 0.0417(9) Uani 1 1 d .
H27 H 0.2253 0.4745 0.6819 0.05 Uiso 1 1 calc R
C28 C 0.2964(4) 0.5155(3) 0.7789(2) 0.0449(10) Uani 1 1 d .
H28 H 0.2131 0.5481 0.7843 0.054 Uiso 1 1 calc R
C29 C 0.4117(4) 0.5115(3) 0.8321(2) 0.0410(9) Uani 1 1 d .
H29 H 0.405 0.5406 0.8735 0.049 Uiso 1 1 calc R
C30 C 0.5384(4) 0.4642(2) 0.82454(17) 0.0287(7) Uani 1 1 d .
H30 H 0.617 0.4626 0.8605 0.034 Uiso 1 1 calc R
C31 C 0.7967(3) 0.4293(2) 0.68936(14) 0.0186(6) Uani 1 1 d .
C32 C 0.8233(4) 0.3856(2) 0.63009(14) 0.0211(6) Uani 1 1 d .
H32 H 0.7881 0.3136 0.619 0.025 Uiso 1 1 calc R
C33 C 0.9028(4) 0.4502(3) 0.58743(16) 0.0287(7) Uani 1 1 d .
H33 H 0.9201 0.421 0.5478 0.034 Uiso 1 1 calc R
C34 C 0.9559(4) 0.5573(3) 0.60368(17) 0.0314(7) Uani 1 1 d .
H34 H 1.0125 0.5995 0.576 0.038 Uiso 1 1 calc R
C35 C 0.9246(4) 0.6016(2) 0.66154(17) 0.0308(7) Uani 1 1 d .
H35 H 0.9578 0.6739 0.6721 0.037 Uiso 1 1 calc R
C36 C 0.8439(4) 0.5382(2) 0.70346(15) 0.0251(7) Uani 1 1 d .
H36 H 0.8209 0.5686 0.7416 0.03 Uiso 1 1 calc R
C37 C 0.4436(3) 0.1548(2) 0.58314(15) 0.0228(6) Uani 1 1 d .
C38 C 0.3671(4) 0.1460(3) 0.51455(16) 0.0377(9) Uani 1 1 d .
H38A H 0.4243 0.201 0.492 0.057 Uiso 1 1 calc R
H38B H 0.2578 0.1523 0.5124 0.057 Uiso 1 1 calc R
H38C H 0.3686 0.0788 0.494 0.057 Uiso 1 1 calc R
C39 C 0.4747(4) 0.7556(3) 0.96621(18) 0.0378(8) Uani 1 1 d .
H39 H 0.5501 0.7442 0.937 0.045 Uiso 1 1 calc R
N1 N 0.4107(3) 0.12879(19) 0.77102(11) 0.0180(5) Uani 1 1 d .
N2 N 0.5646(3) 0.00618(18) 0.71737(11) 0.0162(5) Uani 1 1 d .
N3 N 0.8243(3) 0.13306(18) 0.69439(11) 0.0159(5) Uani 1 1 d .
N4 N 0.7489(3) 0.17392(18) 0.82614(11) 0.0157(5) Uani 1 1 d .
N5 N 0.5049(3) 0.16206(18) 0.63682(12) 0.0172(5) Uani 1 1 d .
F1 F 0.0205(2) 0.74965(15) 0.48731(10) 0.0360(5) Uani 1 1 d .
F2 F 0.2462(2) 0.85412(16) 0.46186(9) 0.0367(5) Uani 1 1 d .
F3 F 0.0777(2) 0.92450(14) 0.51483(9) 0.0335(4) Uani 1 1 d .
F4 F 0.3229(2) 0.91758(15) 0.56921(9) 0.0351(5) Uani 1 1 d .
F5 F 0.0982(2) 0.81284(16) 0.59474(9) 0.0367(5) Uani 1 1 d .
F6 F 0.2650(2) 0.74127(15) 0.54153(10) 0.0370(5) Uani 1 1 d .
F7 F 0.9464(3) 0.86203(14) 0.89831(9) 0.0374(5) Uani 1 1 d .
F8 F 0.7813(3) 0.70289(16) 0.90223(10) 0.0427(5) Uani 1 1 d .
F9 F 0.9630(2) 0.72365(17) 0.83239(11) 0.0446(5) Uani 1 1 d .
F10 F 0.6977(2) 0.69652(14) 0.79215(10) 0.0337(4) Uani 1 1 d .
F11 F 0.8617(2) 0.85650(16) 0.78913(9) 0.0381(5) Uani 1 1 d .
F12 F 0.6799(2) 0.83491(15) 0.85799(11) 0.0396(5) Uani 1 1 d .
P1 P 0.69755(8) 0.34635(5) 0.74707(3) 0.01549(16) Uani 1 1 d .
P2 P 0.17162(10) 0.83336(6) 0.52802(4) 0.02234(18) Uani 1 1 d .
P3 P 0.82134(9) 0.77884(6) 0.84494(4) 0.02214(18) Uani 1 1 d .
Ru1 Ru 0.62416(2) 0.165949(16) 0.730797(10) 0.01362(10) Uani 1 1 d .
Cl1 Cl 0.28824(11) 0.75177(8) 0.91794(5) 0.0460(2) Uani 1 1 d .
Cl2 Cl 0.55226(16) 0.87764(10) 1.01163(6) 0.0671(3) Uani 1 1 d .
Cl3 Cl 0.45482(16) 0.65400(10) 1.02025(6) 0.0676(3) Uani 1 1 d .

loop_
_atom_site_aniso_label
_atom_site_aniso_U_11
_atom_site_aniso_U_22
_atom_site_aniso_U_33
_atom_site_aniso_U_23
_atom_site_aniso_U_13
_atom_site_aniso_U_12
C1 0.0207(15) 0.0242(15) 0.0259(16) 0.0040(13) 0.0078(12) 0.0054(12)
C2 0.0219(16) 0.0341(18) 0.0350(18) 0.0021(14) 0.0147(14) 0.0064(14)
C3 0.0210(16) 0.0354(18) 0.0406(19) 0.0091(15) 0.0160(14) 0.0020(14)
C4 0.0200(16) 0.0278(16) 0.0336(17) 0.0078(14) 0.0075(13) -0.0002(13)
C5 0.0145(14) 0.0225(15) 0.0225(15) 0.0053(12) 0.0016(11) 0.0021(11)
C6 0.0164(14) 0.0205(14) 0.0191(14) 0.0061(12) -0.0001(11) 0.0009(11)
C7 0.0212(15) 0.0210(15) 0.0263(16) 0.0069(12) 0.0006(12) -0.0015(12)
C8 0.0297(17) 0.0174(15) 0.0265(16) 0.0022(12) -0.0037(13) 0.0009(13)
C9 0.0264(16) 0.0199(15) 0.0206(15) -0.0012(12) -0.0007(12) 0.0077(12)
C10 0.0185(14) 0.0209(14) 0.0139(13) 0.0032(11) -0.0015(11) 0.0059(12)
C11 0.0192(14) 0.0212(14) 0.0131(13) 0.0008(11) -0.0009(11) 0.0064(12)
C12 0.0247(16) 0.0234(15) 0.0194(14) -0.0018(12) 0.0016(12) 0.0091(13)
C13 0.0210(15) 0.0351(17) 0.0212(15) 0.0003(13) 0.0066(12) 0.0124(13)
C14 0.0161(15) 0.0296(16) 0.0226(15) 0.0036(13) 0.0056(12) 0.0050(12)
C15 0.0174(14) 0.0210(14) 0.0181(14) 0.0042(11) 0.0028(11) 0.0031(11)
C16 0.0228(15) 0.0199(15) 0.0211(15) 0.0035(12) 0.0064(12) 0.0080(12)
C17 0.0317(17) 0.0268(16) 0.0202(15) 0.0083(13) 0.0066(13) 0.0133(13)
C18 0.0283(17) 0.0347(17) 0.0158(14) 0.0023(13) 0.0041(12) 0.0138(14)
C19 0.0195(15) 0.0279(16) 0.0174(14) -0.0012(12) 0.0056(11) 0.0077(12)
C20 0.0247(17) 0.0364(18) 0.0210(15) -0.0052(14) -0.0006(12) 0.0055(14)
C21 0.0270(17) 0.0294(17) 0.0297(17) -0.0061(14) 0.0020(13) -0.0017(14)
C22 0.0272(17) 0.0228(16) 0.0269(16) 0.0012(13) 0.0078(13) 0.0021(13)
C23 0.0149(14) 0.0215(15) 0.0192(14) 0.0011(12) 0.0059(11) 0.0039(11)
C24 0.0137(14) 0.0217(14) 0.0183(14) 0.0007(11) 0.0076(11) 0.0053(11)
C25 0.0184(15) 0.0155(14) 0.0318(16) 0.0058(12) 0.0115(12) 0.0041(11)
C26 0.0233(16) 0.0309(17) 0.0384(19) 0.0093(15) 0.0092(14) 0.0092(14)
C27 0.0239(18) 0.043(2) 0.063(3) 0.0178(19) 0.0070(17) 0.0135(16)
C28 0.0289(19) 0.034(2) 0.081(3) 0.009(2) 0.026(2) 0.0154(16)
C29 0.037(2) 0.0313(19) 0.060(2) -0.0040(17) 0.0279(19) 0.0082(16)
C30 0.0271(17) 0.0238(16) 0.0371(18) 0.0004(14) 0.0157(14) 0.0033(13)
C31 0.0178(14) 0.0189(14) 0.0214(15) 0.0062(12) 0.0076(11) 0.0053(11)
C32 0.0237(15) 0.0194(14) 0.0219(15) 0.0041(12) 0.0071(12) 0.0062(12)
C33 0.0396(19) 0.0286(17) 0.0236(16) 0.0067(13) 0.0164(14) 0.0113(14)
C34 0.0385(19) 0.0259(17) 0.0341(18) 0.0135(14) 0.0191(15) 0.0053(14)
C35 0.0404(19) 0.0173(15) 0.0352(18) 0.0060(13) 0.0117(15) 0.0033(14)
C36 0.0335(18) 0.0206(15) 0.0244(16) 0.0035(12) 0.0116(13) 0.0079(13)
C37 0.0174(15) 0.0247(16) 0.0251(18) 0.0064(13) 0.0052(13) -0.0001(12)
C38 0.0353(19) 0.045(2) 0.0235(17) 0.0110(15) -0.0052(14) -0.0051(16)
C39 0.035(2) 0.045(2) 0.0352(19) 0.0077(16) 0.0095(15) 0.0084(16)
N1 0.0148(12) 0.0208(12) 0.0188(12) 0.0044(10) 0.0028(9) 0.0039(10)
N2 0.0150(12) 0.0182(12) 0.0146(11) 0.0036(9) 0.0000(9) 0.0030(9)
N3 0.0164(12) 0.0188(12) 0.0127(11) 0.0019(9) 0.0016(9) 0.0049(9)
N4 0.0144(11) 0.0173(12) 0.0175(12) 0.0031(9) 0.0063(9) 0.0053(9)
N5 0.0136(12) 0.0175(12) 0.0212(14) 0.0042(10) 0.0058(10) 0.0028(9)
F1 0.0306(10) 0.0300(10) 0.0419(11) -0.0042(9) -0.0022(8) 0.0025(8)
F2 0.0394(11) 0.0480(12) 0.0256(10) 0.0052(9) 0.0118(8) 0.0113(9)
F3 0.0435(11) 0.0283(10) 0.0329(10) 0.0031(8) 0.0034(8) 0.0189(9)
F4 0.0377(11) 0.0300(10) 0.0297(10) 0.0036(8) -0.0052(8) -0.0017(8)
F5 0.0461(12) 0.0379(11) 0.0293(10) 0.0090(8) 0.0155(9) 0.0087(9)
F6 0.0388(11) 0.0316(10) 0.0429(12) 0.0045(9) 0.0016(9) 0.0166(9)
F7 0.0522(13) 0.0256(10) 0.0251(10) 0.0034(8) -0.0078(9) -0.0017(9)
F8 0.0530(13) 0.0322(11) 0.0409(12) 0.0194(9) 0.0070(10) 0.0026(9)
F9 0.0275(11) 0.0505(13) 0.0558(14) -0.0084(10) 0.0002(9) 0.0162(9)
F10 0.0275(10) 0.0260(10) 0.0424(11) -0.0042(8) -0.0019(8) 0.0015(8)
F11 0.0320(11) 0.0470(12) 0.0263(10) 0.0160(9) -0.0020(8) -0.0083(9)
F12 0.0426(12) 0.0315(10) 0.0512(13) 0.0044(9) 0.0162(10) 0.0165(9)
P1 0.0152(4) 0.0154(3) 0.0170(4) 0.0033(3) 0.0057(3) 0.0035(3)
P2 0.0253(4) 0.0211(4) 0.0209(4) 0.0022(3) 0.0037(3) 0.0060(3)
P3 0.0252(4) 0.0188(4) 0.0218(4) 0.0039(3) 0.0036(3) 0.0034(3)
Ru1 0.01178(14) 0.01489(14) 0.01465(14) 0.00268(9) 0.00376(9) 0.00262(9)
Cl1 0.0377(5) 0.0578(6) 0.0456(5) 0.0072(4) 0.0066(4) 0.0171(4)
Cl2 0.0678(8) 0.0560(7) 0.0670(8) -0.0115(6) 0.0078(6) -0.0029(6)
Cl3 0.0737(8) 0.0678(7) 0.0592(7) 0.0337(6) 0.0058(6) 0.0095(6)

loop_
_atom_type_symbol
_atom_type_description
_atom_type_scat_dispersion_real
_atom_type_scat_dispersion_imag
_atom_type_scat_source
C C 0.0033 0.0016 'International Tables Vol C Tables 4.2.6.8 and 6.1.1.4'
H H 0 0 'International Tables Vol C Tables 4.2.6.8 and 6.1.1.4'
N N 0.0061 0.0033 'International Tables Vol C Tables 4.2.6.8 and 6.1.1.4'
F F 0.0171 0.0103 'International Tables Vol C Tables 4.2.6.8 and 6.1.1.4'
P P 0.1023 0.0942 'International Tables Vol C Tables 4.2.6.8 and 6.1.1.4'
Ru Ru -1.2594 0.8363 'International Tables Vol C Tables 4.2.6.8 and 6.1.1.4'
Cl Cl 0.1484 0.1585 'International Tables Vol C Tables 4.2.6.8 and 6.1.1.4'

loop_
_geom_angle_atom_site_label_1
_geom_angle_atom_site_label_2
_geom_angle_atom_site_label_3
_geom_angle
N1 C1 C2 123.1(3)
N1 C1 H1 118.4
C2 C1 H1 118.4
C3 C2 C1 118.9(3)
C3 C2 H2 120.6
C1 C2 H2 120.6
C4 C3 C2 118.9(3)
C4 C3 H3 120.5
C2 C3 H3 120.5
C3 C4 C5 119.9(3)
C3 C4 H4 120.1
C5 C4 H4 120.1
N1 C5 C4 121.7(3)
N1 C5 C6 115.8(2)
C4 C5 C6 122.5(3)
N2 C6 C7 119.9(3)
N2 C6 C5 113.1(2)
C7 C6 C5 127.0(3)
C6 C7 C8 118.7(3)
C6 C7 H7 120.7
C8 C7 H7 120.7
C9 C8 C7 120.3(3)
C9 C8 H8 119.8
C7 C8 H8 119.8
C8 C9 C10 119.0(3)
C8 C9 H9 120.5
C10 C9 H9 120.5
N2 C10 C9 119.8(3)
N2 C10 C11 113.2(2)
C9 C10 C11 126.9(3)
N3 C11 C12 121.6(3)
N3 C11 C10 115.7(2)
C12 C11 C10 122.7(3)
C13 C12 C11 119.8(3)
C13 C12 H12 120.1
C11 C12 H12 120.1
C12 C13 C14 118.9(3)
C12 C13 H13 120.5
C14 C13 H13 120.5
C13 C14 C15 119.1(3)
C13 C14 H14 120.5
C15 C14 H14 120.5
N3 C15 C14 123.0(3)
N3 C15 H15 118.5
C14 C15 H15 118.5
N4 C16 C17 123.8(3)
N4 C16 H16 118.1
C17 C16 H16 118.1
C18 C17 C16 119.4(3)
C18 C17 H17 120.3
C16 C17 H17 120.3
C17 C18 C19 119.0(3)
C17 C18 H18 120.5
C19 C18 H18 120.5
C18 C19 C24 119.3(3)
C18 C19 C20 121.7(3)
C24 C19 C20 119.1(3)
C21 C20 C19 120.4(3)
C21 C20 H20 119.8
C19 C20 H20 119.8
C20 C21 C22 120.1(3)
C20 C21 H21 119.9
C22 C21 H21 119.9
C23 C22 C21 121.1(3)
C23 C22 H22 119.4
C21 C22 H22 119.4
C22 C23 C24 119.0(3)
C22 C23 P1 125.8(2)
C24 C23 P1 115.1(2)
N4 C24 C19 120.7(3)
N4 C24 C23 119.1(2)
C19 C24 C23 120.1(3)
C30 C25 C26 119.4(3)
C30 C25 P1 124.3(2)
C26 C25 P1 116.2(2)
C25 C26 C27 120.3(3)
C25 C26 H26 119.8
C27 C26 H26 119.8
C28 C27 C26 119.9(4)
C28 C27 H27 120.1
C26 C27 H27 120.1
C27 C28 C29 120.4(3)
C27 C28 H28 119.8
C29 C28 H28 119.8
C28 C29 C30 120.4(4)
C28 C29 H29 119.8
C30 C29 H29 119.8
C25 C30 C29 119.6(3)
C25 C30 H30 120.2
C29 C30 H30 120.2
C32 C31 C36 118.9(3)
C32 C31 P1 120.9(2)
C36 C31 P1 120.2(2)
C31 C32 C33 119.9(3)
C31 C32 H32 120
C33 C32 H32 120
C34 C33 C32 120.4(3)
C34 C33 H33 119.8
C32 C33 H33 119.8
C33 C34 C35 119.8(3)
C33 C34 H34 120.1
C35 C34 H34 120.1
C36 C35 C34 119.9(3)
C36 C35 H35 120
C34 C35 H35 120
C35 C36 C31 120.9(3)
C35 C36 H36 119.6
C31 C36 H36 119.6
N5 C37 C38 179.4(3)
C37 C38 H38A 109.5
C37 C38 H38B 109.5
H38A C38 H38B 109.5
C37 C38 H38C 109.5
H38A C38 H38C 109.5
H38B C38 H38C 109.5
Cl1 C39 Cl2 111.4(2)
Cl1 C39 Cl3 109.7(2)
Cl2 C39 Cl3 109.8(2)
Cl1 C39 H39 108.6
Cl2 C39 H39 108.6
Cl3 C39 H39 108.6
C1 N1 C5 117.5(2)
C1 N1 Ru1 128.2(2)
C5 N1 Ru1 113.88(18)
C10 N2 C6 122.3(2)
C10 N2 Ru1 118.53(19)
C6 N2 Ru1 118.88(19)
C15 N3 C11 117.4(2)
C15 N3 Ru1 128.76(19)
C11 N3 Ru1 113.78(18)
C16 N4 C24 117.7(2)
C16 N4 Ru1 121.8(2)
C24 N4 Ru1 120.54(18)
C37 N5 Ru1 175.3(2)
C31 P1 C23 107.54(13)
C31 P1 C25 99.99(13)
C23 P1 C25 104.86(14)
C31 P1 Ru1 123.07(10)
C23 P1 Ru1 100.66(9)
C25 P1 Ru1 119.18(10)
F3 P2 F6 179.58(12)
F3 P2 F1 89.85(11)
F6 P2 F1 89.92(11)
F3 P2 F2 90.30(11)
F6 P2 F2 90.05(11)
F1 P2 F2 90.28(11)
F3 P2 F5 89.88(11)
F6 P2 F5 89.76(11)
F1 P2 F5 90.14(11)
F2 P2 F5 179.54(13)
F3 P2 F4 90.01(11)
F6 P2 F4 90.21(11)
F1 P2 F4 179.69(13)
F2 P2 F4 89.99(11)
F5 P2 F4 89.58(11)
F10 P3 F11 90.75(11)
F10 P3 F9 90.52(11)
F11 P3 F9 90.53(13)
F10 P3 F7 179.98(15)
F11 P3 F7 89.27(11)
F9 P3 F7 89.47(12)
F10 P3 F8 90.30(12)
F11 P3 F8 178.74(12)
F9 P3 F8 90.16(13)
F7 P3 F8 89.68(11)
F10 P3 F12 89.92(11)
F11 P3 F12 89.50(12)
F9 P3 F12 179.56(13)
F7 P3 F12 90.09(12)
F8 P3 F12 89.81(12)
N2 Ru1 N5 85.62(9)
N2 Ru1 N4 95.79(9)
N5 Ru1 N4 178.48(9)
N2 Ru1 N3 78.00(9)
N5 Ru1 N3 90.54(9)
N4 Ru1 N3 89.18(9)
N2 Ru1 N1 77.86(9)
N5 Ru1 N1 93.40(9)
N4 Ru1 N1 87.48(9)
N3 Ru1 N1 155.15(9)
N2 Ru1 P1 178.64(7)
N5 Ru1 P1 95.35(7)
N4 Ru1 P1 83.24(7)
N3 Ru1 P1 101.02(7)
N1 Ru1 P1 103.02(7)

loop_
_geom_bond_atom_site_label_1
_geom_bond_atom_site_label_2
_geom_bond_distance
C1 N1 1.350(4)
C1 C2 1.386(4)
C1 H1 0.93
C2 C3 1.384(5)
C2 H2 0.93
C3 C4 1.384(5)
C3 H3 0.93
C4 C5 1.385(4)
C4 H4 0.93
C5 N1 1.370(4)
C5 C6 1.471(4)
C6 N2 1.344(4)
C6 C7 1.387(4)
C7 C8 1.387(5)
C7 H7 0.93
C8 C9 1.382(4)
C8 H8 0.93
C9 C10 1.385(4)
C9 H9 0.93
C10 N2 1.344(4)
C10 C11 1.478(4)
C11 N3 1.373(4)
C11 C12 1.383(4)
C12 C13 1.379(4)
C12 H12 0.93
C13 C14 1.380(4)
C13 H13 0.93
C14 C15 1.383(4)
C14 H14 0.93
C15 N3 1.348(4)
C15 H15 0.93
C16 N4 1.331(4)
C16 C17 1.400(4)
C16 H16 0.93
C17 C18 1.364(5)
C17 H17 0.93
C18 C19 1.408(4)
C18 H18 0.93
C19 C24 1.411(4)
C19 C20 1.420(4)
C20 C21 1.365(5)
C20 H20 0.93
C21 C22 1.415(5)
C21 H21 0.93
C22 C23 1.379(4)
C22 H22 0.93
C23 C24 1.418(4)
C23 P1 1.829(3)
C24 N4 1.395(4)
C25 C30 1.390(4)
C25 C26 1.391(5)
C25 P1 1.833(3)
C26 C27 1.392(5)
C26 H26 0.93
C27 C28 1.373(6)
C27 H27 0.93
C28 C29 1.376(6)
C28 H28 0.93
C29 C30 1.394(5)
C29 H29 0.93
C30 H30 0.93
C31 C32 1.394(4)
C31 C36 1.396(4)
C31 P1 1.827(3)
C32 C33 1.397(4)
C32 H32 0.93
C33 C34 1.381(5)
C33 H33 0.93
C34 C35 1.389(5)
C34 H34 0.93
C35 C36 1.382(4)
C35 H35 0.93
C36 H36 0.93
C37 N5 1.140(4)
C37 C38 1.453(4)
C38 H38A 0.96
C38 H38B 0.96
C38 H38C 0.96
C39 Cl1 1.749(4)
C39 Cl2 1.752(4)
C39 Cl3 1.767(4)
C39 H39 0.98
N1 Ru1 2.105(2)
N2 Ru1 2.033(2)
N3 Ru1 2.103(2)
N4 Ru1 2.076(2)
N5 Ru1 2.041(2)
F1 P2 1.601(2)
F2 P2 1.601(2)
F3 P2 1.5917(19)
F4 P2 1.609(2)
F5 P2 1.607(2)
F6 P2 1.600(2)
F7 P3 1.6042(19)
F8 P3 1.604(2)
F9 P3 1.596(2)
F10 P3 1.5868(19)
F11 P3 1.5941(19)
F12 P3 1.605(2)
P1 Ru1 2.2973(10)

loop_
_platon_squeeze_void_nr
_platon_squeeze_void_average_x
_platon_squeeze_void_average_y
_platon_squeeze_void_average_z
_platon_squeeze_void_volume
_platon_squeeze_void_count_electrons
1 0.500 0.500 0.500 140.5 0.3
